data_1526819
loop_
_publ_author_name
'Titov, Yu.O.'
'Belyavina, N.M.'
'Markiv, V.Ya.'
'Sich, A.M.'
'Slobodyanik, N.S.'
'Kapshuk, A.O.'

_publ_section_title
;
 Layered perovskite-like structure of La4 Ti4-x Gax/2 Nbx/2 O14 phases
;
_journal_name_full 'Dopov. Nats. Akad. Nauk. Ukr.'
_journal_page_first 147
_journal_page_last 150
_journal_volume 2001
_journal_year 2001
_chemical_formula_sum 'Ga0.5 La4 Nb0.5 O14 Ti3'
_chemical_name_systematic 'La4 (Ti3 Ga0.5 Nb0.5) O14'
_space_group_IT_number 33
_symmetry_space_group_name_Hall 'P 2c -2n'
_symmetry_space_group_name_H-M 'P n a 21'
_cell_angle_alpha 90
_cell_angle_beta 90
_cell_angle_gamma 90
_cell_formula_units_Z 4
_cell_length_a 25.773
_cell_length_b 7.832
_cell_length_c 5.541
_cell_volume 1118.474
_citation_journal_id_ASTM DNAUFL
_cod_data_source_file Titov_DNAUFL_2001_1466.cif
_cod_data_source_block Ga0.5La4Nb0.5O14Ti3
_cod_database_code 1526819

loop_
_symmetry_equiv_pos_as_xyz
x,y,z
-x,-y,z+1/2
-x+1/2,y+1/2,z+1/2
x+1/2,-y+1/2,z

loop_
_atom_site_label
_atom_site_type_symbol
_atom_site_fract_x
_atom_site_fract_y
_atom_site_fract_z
_atom_site_occupancy
_atom_site_U_iso_or_equiv
La1 La+3 0.054 0.3756 0.2807 1 0.0
O14 O-2 0.473 0.112 0.073 1 0.0
Ti2 Ti+4 0.1833 0.1414 0.25 0.668 0.0
Ti4 Ti+4 0.4124 0.1277 0.28 0.832 0.0
O13 O-2 0.458 0.133 0.558 1 0.0
Ga4 Ga+3 0.4124 0.1277 0.28 0.084 0.0
O6 O-2 0.207 0.366 0.188 1 0.0
Ga1 Ga+3 0.0881 0.1277 0.782 0.084 0.0
Ti1 Ti+4 0.0881 0.1277 0.782 0.832 0.0
Nb4 Nb+5 0.4124 0.1277 0.28 0.084 0.0
La2 La+3 0.2001 0.3839 0.7329 1 0.0
O10 O-2 0.351 0.137 0.462 1 0.0
Nb2 Nb+5 0.1833 0.1414 0.25 0.166 0.0
La4 La+3 0.4573 0.3756 0.8106 1 0.0
O1 O-2 0.035 0.172 0.577 1 0.0
O2 O-2 0.043 0.125 0.033 1 0.0
O8 O-2 0.258 0.103 0.009 1 0.0
Ga3 Ga+3 0.3092 0.1414 0.742 0.166 0.0
Ti3 Ti+4 0.3092 0.1414 0.742 0.668 0.0
O7 O-2 0.248 0.135 0.504 1 0.0
Nb3 Nb+5 0.3092 0.1414 0.742 0.166 0.0
O11 O-2 0.368 0.09 0.974 1 0.0
O9 O-2 0.301 0.379 0.767 1 0.0
O12 O-2 0.402 0.373 0.186 1 0.0
O5 O-2 0.162 0.133 0.9 1 0.0
O4 O-2 0.14 0.189 0.5 1 0.0
Ga2 Ga+3 0.1833 0.1414 0.25 0.166 0.0
O3 O-2 0.099 0.378 0.806 1 0.0
La3 La+3 0.3042 0.3839 0.2328 1 0.0
Nb1 Nb+5 0.0881 0.1277 0.782 0.084 0.0
